data_1101054
_chemical_formula_sum 'Al2 Ca O12 Si4'
_chemical_name_common Montmorillonite
_symmetry_cell_setting triclinic
_symmetry_space_group_name_H-M P1
_audit_update_record 'Last update Wed Jun 04 09:30:07 CEST 2003'
_cell_angle_alpha 90.00000
_cell_angle_beta 90.00000
_cell_angle_gamma 90.00000
_cell_length_a 5.18000
_cell_length_b 8.98000
_cell_length_c 15.00000
_pd_phase_name Montmorillonite
_pd_proc_info_author_name 'Luca Lutterotti'
_pd_proc_ls_prof_R_factor 0
_pd_proc_ls_prof_wR_expected 0.123941176
_pd_proc_ls_prof_wR_factor 0
_cod_database_code 1101054

loop_
_atom_site_label
_atom_site_type_symbol
_atom_site_occupancy
_atom_site_fract_x
_atom_site_fract_y
_atom_site_fract_z
_atom_site_B_iso_or_equiv
Al Al3+ 1.00000 0.87530 0.33300 0.22140 0.0
Al Al3+ 1.00000 0.87530 0.66700 0.22140 0.0
Al Al3+ 1.00000 0.37530 0.83300 0.22140 0.0
Al Al3+ 1.00000 0.37530 0.16700 0.22140 0.0
Si Si4+ 1.00000 0.55880 0.32900 0.04300 0.0
Si Si4+ 1.00000 0.55880 0.67100 0.04300 0.0
Si Si4+ 1.00000 0.69190 0.82900 0.39990 0.0
Si Si4+ 1.00000 0.69190 0.17100 0.39990 0.0
Si Si4+ 1.00000 0.05880 0.82900 0.04300 0.0
Si Si4+ 1.00000 0.05880 0.17100 0.04300 0.0
Si Si4+ 1.00000 0.19190 0.32900 0.39990 0.0
Si Si4+ 1.00000 0.19190 0.67100 0.39990 0.0
O O2- 1.00000 0.51340 0.50000 0.00990 0.0
O O2- 1.00000 0.82800 0.72800 0.00000 0.0
O O2- 1.00000 0.82800 0.27200 0.00000 0.0
O O2- 1.00000 0.49540 0.00000 0.15200 0.0
O O2- 1.00000 0.56820 0.69100 0.14870 0.0
O O2- 1.00000 0.57220 0.30900 0.14870 0.0
O O2- 1.00000 0.73730 0.00000 0.43290 0.0
O O2- 1.00000 0.42270 0.22800 0.44280 0.0
O O2- 1.00000 0.42270 0.77200 0.44280 0.0
O O2- 1.00000 0.75530 0.50000 0.29080 0.0
O O2- 1.00000 0.68240 0.19100 0.29410 0.0
O O2- 1.00000 0.67840 0.80900 0.29410 0.0
O O2- 1.00000 0.01340 0.00000 0.00990 0.0
O O2- 1.00000 0.32800 0.22800 0.00000 0.0
O O2- 1.00000 0.32800 0.77200 0.00000 0.0
O O2- 1.00000 0.99540 0.50000 0.15200 0.0
O O2- 1.00000 0.06820 0.19100 0.14870 0.0
O O2- 1.00000 0.07220 0.80900 0.14870 0.0
O O2- 1.00000 0.23730 0.50000 0.43290 0.0
O O2- 1.00000 0.92270 0.72800 0.44280 0.0
O O2- 1.00000 0.92270 0.27200 0.44280 0.0
O O2- 1.00000 0.25530 0.00000 0.29080 0.0
O O2- 1.00000 0.18240 0.69100 0.29410 0.0
O O2- 1.00000 0.17840 0.30900 0.29410 0.0
Ca Ca2+ 0.50000 0.18930 0.00000 0.72150 0.0
Ca Ca2+ 0.50000 0.68930 0.50000 0.72150 0.0
